data_7238703
loop_
_publ_author_name
'Yamazaki, Shoko'
'Maenaka, Yuta'
'Fujinami, Ken'
'Mikata, Yuji'

_publ_section_title
;
 Triphenylphosphine-mediated reaction of dialkyl azodicarboxylate with
 activated alkenes leading to pyrazolines
;
_journal_issue 21
_journal_name_full 'RSC Advances'
_journal_page_first 8095
_journal_paper_doi 10.1039/c2ra21249h
_journal_volume 2
_journal_year 2012
_chemical_formula_moiety 'C19 H30 N2 O9'
_chemical_formula_sum 'C19 H30 N2 O9'
_chemical_formula_weight 430.45
_space_group_IT_number 2
_space_group_name_Hall '-P 1'
_space_group_name_H-M_alt 'P -1'
_symmetry_cell_setting triclinic
_symmetry_Int_Tables_number 2
_symmetry_space_group_name_Hall '-P 1'
_symmetry_space_group_name_H-M 'P -1'
_atom_sites_solution_hydrogens geom
_atom_sites_solution_primary direct
_atom_sites_solution_secondary difmap
_cell_angle_alpha 99.6509(16)
_cell_angle_beta 96.6679(14)
_cell_angle_gamma 112.7480(15)
_cell_formula_units_Z 2
_cell_length_a 9.2138(15)
_cell_length_b 9.2556(15)
_cell_length_c 14.723(3)
_cell_measurement_reflns_used 3262
_cell_measurement_temperature 123
_cell_measurement_theta_max 27.48
_cell_measurement_theta_min 3.05
_cell_volume 1118.7(3)
_computing_cell_refinement CrystalClear
_computing_data_collection 'CrystalClear (Rigaku/MSC Inc., 2006)'
_computing_data_reduction CrystalClear
_computing_molecular_graphics 'CrystalStructure 4.0'
_computing_publication_material 'CrystalStructure 4.0 (Rigaku, 2010)'
_computing_structure_refinement 'SHELXL97 (Sheldrick, 2008)'
_computing_structure_solution 'SHELXS97 (Sheldrick, 2008)'
_diffrn_ambient_temperature 123
_diffrn_detector_area_resol_mean 7.314
_diffrn_measured_fraction_theta_full 0.949
_diffrn_measured_fraction_theta_max 0.949
_diffrn_measurement_device_type 'Rigaku Mercury70'
_diffrn_measurement_method \w
_diffrn_radiation_type 'Mo K\a'
_diffrn_radiation_wavelength 0.71070
_diffrn_reflns_av_R_equivalents 0.0122
_diffrn_reflns_limit_h_max 11
_diffrn_reflns_limit_h_min -9
_diffrn_reflns_limit_k_max 12
_diffrn_reflns_limit_k_min -12
_diffrn_reflns_limit_l_max 18
_diffrn_reflns_limit_l_min -19
_diffrn_reflns_number 8677
_diffrn_reflns_theta_full 27.48
_diffrn_reflns_theta_max 27.48
_diffrn_standards_number 0
_exptl_absorpt_coefficient_mu 0.102
_exptl_absorpt_correction_T_max 0.970
_exptl_absorpt_correction_T_min 0.836
_exptl_absorpt_correction_type multi-scan
_exptl_absorpt_process_details 'REQAB (Rigaku, 1998)'
_exptl_crystal_colour colorless
_exptl_crystal_density_diffrn 1.278
_exptl_crystal_density_method 'not measured'
_exptl_crystal_description unknown
_exptl_crystal_F_000 460.00
_exptl_crystal_size_max 0.600
_exptl_crystal_size_mid 0.300
_exptl_crystal_size_min 0.300
_refine_diff_density_max 0.710
_refine_diff_density_min -0.580
_refine_ls_extinction_method none
_refine_ls_goodness_of_fit_ref 1.060
_refine_ls_hydrogen_treatment constr
_refine_ls_number_parameters 280
_refine_ls_number_reflns 4855
_refine_ls_number_restraints 0
_refine_ls_R_factor_gt 0.0600
_refine_ls_shift/su_max 0.000
_refine_ls_structure_factor_coef Fsqd
_refine_ls_weighting_details 'w = 1/[\s^2^(Fo^2^)+(0.0885P)^2^+0.6683P] where P=(Fo^2^+2Fc^2^)/3'
_refine_ls_weighting_scheme calc
_refine_ls_wR_factor_ref 0.1697
_reflns_number_gt 4302
_reflns_number_total 4855
_reflns_threshold_expression F^2^>2.0\s(F^2^)
_cod_data_source_file c2ra21249h.txt
_cod_data_source_block 524X-1-110527-2
_cod_original_cell_volume 1118.7(4)
_cod_database_code 7238703

loop_
_symmetry_equiv_pos_site_id
_symmetry_equiv_pos_as_xyz
1 +X,+Y,+Z
2 -X,-Y,-Z

loop_
_atom_site_label
_atom_site_type_symbol
_atom_site_fract_x
_atom_site_fract_y
_atom_site_fract_z
_atom_site_U_iso_or_equiv
_atom_site_adp_type
_atom_site_occupancy
_atom_site_symmetry_multiplicity
_atom_site_calc_flag
_atom_site_refinement_flags
O1 O 1.38110(16) 0.85980(16) 0.32493(10) 0.0359(4) Uani 1.0 2 d .
O2 O 1.26882(15) 0.70149(16) 0.42230(9) 0.0301(3) Uani 1.0 2 d .
O3 O 0.87352(17) 0.5759(3) 0.07240(10) 0.0468(5) Uani 1.0 2 d .
O4 O 0.74578(17) 0.64334(16) 0.33988(10) 0.0330(4) Uani 1.0 2 d .
O5 O 0.64148(16) 0.58501(16) 0.18534(10) 0.0323(3) Uani 1.0 2 d .
O6 O 0.79167(18) 0.25285(17) 0.12336(11) 0.0411(4) Uani 1.0 2 d .
O7 O 0.61976(16) 0.27352(15) 0.21596(10) 0.0344(4) Uani 1.0 2 d .
O8 O 1.15483(17) 0.40032(17) 0.26677(12) 0.0414(4) Uani 1.0 2 d .
O9 O 0.94885(15) 0.29280(14) 0.34072(9) 0.0263(3) Uani 1.0 2 d .
N1 N 1.11440(18) 0.68598(17) 0.29192(11) 0.0264(4) Uani 1.0 2 d .
N2 N 1.08967(18) 0.70096(19) 0.19835(11) 0.0301(4) Uani 1.0 2 d .
C1 C 0.9462(3) 0.6010(3) 0.16077(13) 0.0293(4) Uani 1.0 2 d .
C2 C 0.8504(2) 0.5086(2) 0.22580(12) 0.0243(4) Uani 1.0 2 d .
C3 C 0.9892(2) 0.54073(19) 0.30700(12) 0.0235(4) Uani 1.0 2 d .
C4 C 1.2676(2) 0.7581(2) 0.34412(13) 0.0265(4) Uani 1.0 2 d .
C5 C 0.9669(3) 0.6752(5) 0.0147(3) 0.0817(13) Uani 1.0 2 d .
C6 C 0.9506(5) 0.8118(5) 0.0162(3) 0.0422(9) Uani 0.6000 2 d .
C7 C 0.7399(2) 0.5874(2) 0.25912(13) 0.0258(4) Uani 1.0 2 d .
C8 C 0.7508(2) 0.3297(2) 0.18031(12) 0.0268(4) Uani 1.0 2 d .
C9 C 1.0444(2) 0.4032(2) 0.30159(13) 0.0260(4) Uani 1.0 2 d .
C10 C 1.4246(3) 0.7558(3) 0.48321(15) 0.0360(5) Uani 1.0 2 d .
C11 C 1.4003(3) 0.6573(3) 0.55487(16) 0.0424(5) Uani 1.0 2 d .
C12 C 0.5134(3) 0.1025(3) 0.18149(17) 0.0427(5) Uani 1.0 2 d .
C13 C 0.3815(6) 0.0802(6) 0.1161(6) 0.194(5) Uani 1.0 2 d .
C14 C 0.5222(3) 0.6481(3) 0.20407(16) 0.0368(5) Uani 1.0 2 d .
C15 C 0.4575(4) 0.6734(4) 0.11239(19) 0.0548(7) Uani 1.0 2 d .
C16 C 0.9441(3) 0.0430(3) 0.24882(16) 0.0409(5) Uani 1.0 2 d .
C17 C 0.9696(3) 0.1425(2) 0.34681(14) 0.0312(4) Uani 1.0 2 d .
C18 C 1.1336(3) 0.1867(3) 0.4052(2) 0.0550(7) Uani 1.0 2 d .
C19 C 0.8372(3) 0.0600(3) 0.39680(16) 0.0405(5) Uani 1.0 2 d .
C20 C 0.8666(8) 0.7038(9) -0.0553(5) 0.0484(14) Uani 0.4000 2 d .
H3 H 0.9588 0.5645 0.3690 0.0282 Uiso 1.0 2 calc R
H10A H 1.4654 0.8716 0.5139 0.0432 Uiso 1.0 2 calc R
H10B H 1.5030 0.7400 0.4466 0.0432 Uiso 1.0 2 calc R
H11A H 1.3043 0.6520 0.5792 0.0509 Uiso 1.0 2 calc R
H11B H 1.4941 0.7067 0.6066 0.0509 Uiso 1.0 2 calc R
H11C H 1.3866 0.5482 0.5260 0.0509 Uiso 1.0 2 calc R
H12A H 0.5734 0.0449 0.1524 0.0512 Uiso 1.0 2 calc R
H12B H 0.4767 0.0563 0.2350 0.0512 Uiso 1.0 2 calc R
H13A H 0.3314 -0.0318 0.0798 0.2324 Uiso 1.0 2 calc R
H13B H 0.4159 0.1523 0.0736 0.2324 Uiso 1.0 2 calc R
H13C H 0.3037 0.1044 0.1486 0.2324 Uiso 1.0 2 calc R
H14A H 0.5725 0.7511 0.2521 0.0441 Uiso 1.0 2 calc R
H14B H 0.4348 0.5704 0.2272 0.0441 Uiso 1.0 2 calc R
H15A H 0.4228 0.5746 0.0633 0.0658 Uiso 1.0 2 calc R
H15B H 0.5416 0.7618 0.0951 0.0658 Uiso 1.0 2 calc R
H15C H 0.3658 0.7004 0.1191 0.0658 Uiso 1.0 2 calc R
H16A H 1.0269 0.1027 0.2165 0.0491 Uiso 1.0 2 calc R
H16B H 0.8378 0.0206 0.2135 0.0491 Uiso 1.0 2 calc R
H16C H 0.9509 -0.0588 0.2530 0.0491 Uiso 1.0 2 calc R
H18A H 1.2167 0.2373 0.3705 0.0660 Uiso 1.0 2 calc R
H18B H 1.1411 0.0892 0.4184 0.0660 Uiso 1.0 2 calc R
H18C H 1.1492 0.2622 0.4646 0.0660 Uiso 1.0 2 calc R
H19A H 0.7331 0.0395 0.3594 0.0486 Uiso 1.0 2 calc R
H19B H 0.8538 0.1295 0.4586 0.0486 Uiso 1.0 2 calc R
H19C H 0.8390 -0.0423 0.4048 0.0486 Uiso 1.0 2 calc R

loop_
_atom_site_aniso_label
_atom_site_aniso_U_11
_atom_site_aniso_U_22
_atom_site_aniso_U_33
_atom_site_aniso_U_12
_atom_site_aniso_U_13
_atom_site_aniso_U_23
O1 0.0252(7) 0.0319(7) 0.0459(9) 0.0031(6) 0.0078(6) 0.0181(7)
O2 0.0247(7) 0.0307(7) 0.0302(7) 0.0053(6) 0.0042(6) 0.0110(6)
O3 0.0264(8) 0.0773(12) 0.0344(8) 0.0104(8) 0.0094(6) 0.0316(8)
O4 0.0367(8) 0.0338(7) 0.0343(8) 0.0189(6) 0.0109(6) 0.0095(6)
O5 0.0274(7) 0.0350(7) 0.0371(8) 0.0156(6) 0.0044(6) 0.0095(6)
O6 0.0377(8) 0.0344(8) 0.0411(9) 0.0072(7) 0.0143(7) -0.0028(7)
O7 0.0294(7) 0.0251(7) 0.0446(8) 0.0039(6) 0.0155(6) 0.0097(6)
O8 0.0312(8) 0.0308(7) 0.0692(11) 0.0139(6) 0.0258(8) 0.0161(7)
O9 0.0274(7) 0.0207(6) 0.0334(7) 0.0100(5) 0.0091(6) 0.0113(5)
N1 0.0236(8) 0.0226(7) 0.0306(8) 0.0042(6) 0.0064(6) 0.0127(6)
N2 0.0258(8) 0.0335(8) 0.0331(9) 0.0097(7) 0.0087(7) 0.0176(7)
C1 0.0249(9) 0.0356(10) 0.0300(9) 0.0109(8) 0.0088(8) 0.0159(8)
C2 0.0232(9) 0.0246(8) 0.0265(9) 0.0086(7) 0.0085(7) 0.0103(7)
C3 0.0224(8) 0.0196(8) 0.0283(9) 0.0064(7) 0.0071(7) 0.0092(7)
C4 0.0254(9) 0.0216(8) 0.0323(9) 0.0080(7) 0.0084(8) 0.0085(7)
C5 0.0341(13) 0.153(4) 0.0672(18) 0.0216(17) 0.0200(13) 0.085(3)
C6 0.049(3) 0.052(2) 0.0378(19) 0.0261(18) 0.0163(17) 0.0263(18)
C7 0.0222(9) 0.0216(8) 0.0338(10) 0.0065(7) 0.0079(7) 0.0116(7)
C8 0.0239(9) 0.0268(9) 0.0280(9) 0.0077(7) 0.0062(7) 0.0085(7)
C9 0.0225(9) 0.0219(8) 0.0323(9) 0.0070(7) 0.0062(7) 0.0081(7)
C10 0.0245(9) 0.0380(11) 0.0366(11) 0.0036(8) 0.0013(8) 0.0113(9)
C11 0.0331(11) 0.0534(13) 0.0408(12) 0.0147(10) 0.0055(9) 0.0202(10)
C12 0.0333(11) 0.0258(10) 0.0578(14) -0.0001(9) 0.0100(10) 0.0109(10)
C13 0.088(3) 0.063(3) 0.342(10) -0.017(3) -0.127(5) 0.055(4)
C14 0.0257(10) 0.0345(10) 0.0519(12) 0.0151(8) 0.0060(9) 0.0092(9)
C15 0.0516(15) 0.0575(15) 0.0566(15) 0.0354(13) -0.0116(12) 0.0006(12)
C16 0.0507(13) 0.0277(10) 0.0484(13) 0.0180(10) 0.0187(11) 0.0090(9)
C17 0.0354(10) 0.0201(8) 0.0412(11) 0.0132(8) 0.0070(9) 0.0112(8)
C18 0.0466(14) 0.0375(12) 0.0797(19) 0.0193(11) -0.0088(13) 0.0206(12)
C19 0.0571(14) 0.0258(9) 0.0433(12) 0.0164(10) 0.0184(10) 0.0162(9)
C20 0.046(4) 0.063(4) 0.041(3) 0.021(3) 0.012(3) 0.029(3)

loop_
_atom_type_symbol
_atom_type_description
_atom_type_scat_dispersion_real
_atom_type_scat_dispersion_imag
_atom_type_scat_source
C C 0.0033 0.0016
;
International Tables for Crystallography
(1992, Vol. C, Tables 4.2.6.8 and 6.1.1.4)
;
H H 0.0000 0.0000
;
International Tables for Crystallography
(1992, Vol. C, Table 6.1.1.4)
;
N N 0.0061 0.0033
;
International Tables for Crystallography
(1992, Vol. C, Tables 4.2.6.8 and 6.1.1.4)
;
O O 0.0106 0.0060
;
International Tables for Crystallography
(1992, Vol. C, Tables 4.2.6.8 and 6.1.1.4)
;

loop_
_geom_angle_atom_site_label_1
_geom_angle_atom_site_label_2
_geom_angle_atom_site_label_3
_geom_angle
_geom_angle_publ_flag
C4 O2 C10 116.23(15) yes
C1 O3 C5 116.40(16) yes
C7 O5 C14 116.96(17) yes
C8 O7 C12 117.22(17) yes
C9 O9 C17 122.05(17) yes
N2 N1 C3 112.21(12) yes
N2 N1 C4 118.55(15) yes
C3 N1 C4 123.53(17) yes
N1 N2 C1 106.10(16) yes
O3 C1 N2 125.95(19) yes
O3 C1 C2 118.48(14) yes
N2 C1 C2 115.52(17) yes
C1 C2 C3 99.56(14) yes
C1 C2 C7 109.22(18) yes
C1 C2 C8 113.26(15) yes
C3 C2 C7 110.75(15) yes
C3 C2 C8 113.71(17) yes
C7 C2 C8 109.93(14) yes
N1 C3 C2 100.88(15) yes
N1 C3 C9 111.04(16) yes
C2 C3 C9 113.54(13) yes
O1 C4 O2 125.68(16) yes
O1 C4 N1 125.80(19) yes
O2 C4 N1 108.46(15) yes
O3 C5 C6 114.6(4) yes
O3 C5 C20 111.8(4) yes
C6 C5 C20 53.8(4) yes
C5 C6 C20 67.3(5) yes
O4 C7 O5 126.3(2) yes
O4 C7 C2 124.30(19) yes
O5 C7 C2 109.43(16) yes
O6 C8 O7 126.04(16) yes
O6 C8 C2 123.47(17) yes
O7 C8 C2 110.43(16) yes
O8 C9 O9 127.8(2) yes
O8 C9 C3 123.95(18) yes
O9 C9 C3 108.28(17) yes
O2 C10 C11 106.44(16) yes
O7 C12 C13 111.1(3) yes
O5 C14 C15 106.5(2) yes
O9 C17 C16 109.69(18) yes
O9 C17 C18 109.11(15) yes
O9 C17 C19 102.14(19) yes
C16 C17 C18 112.8(3) yes
C16 C17 C19 111.25(15) yes
C18 C17 C19 111.3(2) yes
C5 C20 C6 58.9(4) yes
N1 C3 H3 110.351 no
C2 C3 H3 110.351 no
C9 C3 H3 110.343 no
O2 C10 H10A 110.444 no
O2 C10 H10B 110.440 no
C11 C10 H10A 110.437 no
C11 C10 H10B 110.438 no
H10A C10 H10B 108.639 no
C10 C11 H11A 109.474 no
C10 C11 H11B 109.468 no
C10 C11 H11C 109.471 no
H11A C11 H11B 109.478 no
H11A C11 H11C 109.467 no
H11B C11 H11C 109.468 no
O7 C12 H12A 109.410 no
O7 C12 H12B 109.414 no
C13 C12 H12A 109.408 no
C13 C12 H12B 109.411 no
H12A C12 H12B 108.027 no
C12 C13 H13A 109.466 no
C12 C13 H13B 109.472 no
C12 C13 H13C 109.466 no
H13A C13 H13B 109.472 no
H13A C13 H13C 109.475 no
H13B C13 H13C 109.476 no
O5 C14 H14A 110.435 no
O5 C14 H14B 110.433 no
C15 C14 H14A 110.436 no
C15 C14 H14B 110.436 no
H14A C14 H14B 108.640 no
C14 C15 H15A 109.472 no
C14 C15 H15B 109.472 no
C14 C15 H15C 109.467 no
H15A C15 H15B 109.479 no
H15A C15 H15C 109.466 no
H15B C15 H15C 109.471 no
C17 C16 H16A 109.470 no
C17 C16 H16B 109.467 no
C17 C16 H16C 109.462 no
H16A C16 H16B 109.475 no
H16A C16 H16C 109.482 no
H16B C16 H16C 109.472 no
C17 C18 H18A 109.471 no
C17 C18 H18B 109.465 no
C17 C18 H18C 109.473 no
H18A C18 H18B 109.473 no
H18A C18 H18C 109.474 no
H18B C18 H18C 109.472 no
C17 C19 H19A 109.477 no
C17 C19 H19B 109.471 no
C17 C19 H19C 109.474 no
H19A C19 H19B 109.470 no
H19A C19 H19C 109.471 no
H19B C19 H19C 109.464 no

loop_
_geom_bond_atom_site_label_1
_geom_bond_atom_site_label_2
_geom_bond_distance
_geom_bond_publ_flag
O1 C4 1.206(3) yes
O2 C4 1.343(3) yes
O2 C10 1.452(3) yes
O3 C1 1.331(3) yes
O3 C5 1.458(4) yes
O4 C7 1.201(3) yes
O5 C7 1.323(3) yes
O5 C14 1.462(4) yes
O6 C8 1.196(3) yes
O7 C8 1.325(3) yes
O7 C12 1.463(3) yes
O8 C9 1.198(3) yes
O9 C9 1.331(3) yes
O9 C17 1.491(3) yes
N1 N2 1.409(3) yes
N1 C3 1.466(2) yes
N1 C4 1.370(3) yes
N2 C1 1.274(2) yes
C1 C2 1.521(3) yes
C2 C3 1.544(3) yes
C2 C7 1.543(3) yes
C2 C8 1.531(3) yes
C3 C9 1.537(3) yes
C5 C6 1.327(7) yes
C5 C20 1.430(9) yes
C6 C20 1.251(7) yes
C10 C11 1.488(4) yes
C12 C13 1.384(7) yes
C14 C15 1.503(4) yes
C16 C17 1.514(3) yes
C17 C18 1.514(4) yes
C17 C19 1.513(4) yes
C3 H3 1.000 no
C10 H10A 0.990 no
C10 H10B 0.990 no
C11 H11A 0.980 no
C11 H11B 0.980 no
C11 H11C 0.980 no
C12 H12A 0.990 no
C12 H12B 0.990 no
C13 H13A 0.980 no
C13 H13B 0.980 no
C13 H13C 0.980 no
C14 H14A 0.990 no
C14 H14B 0.990 no
C15 H15A 0.980 no
C15 H15B 0.980 no
C15 H15C 0.980 no
C16 H16A 0.980 no
C16 H16B 0.980 no
C16 H16C 0.980 no
C18 H18A 0.980 no
C18 H18B 0.980 no
C18 H18C 0.980 no
C19 H19A 0.980 no
C19 H19B 0.980 no
C19 H19C 0.980 no

loop_
_geom_contact_atom_site_label_1
_geom_contact_atom_site_label_2
_geom_contact_distance
_geom_contact_publ_flag
_geom_contact_site_symmetry_2
O1 N2 2.7769(19) no .
O1 C10 2.711(3) no .
O2 O8 3.026(2) no .
O2 N2 3.510(3) no .
O2 C3 2.6281(19) no .
O2 C9 2.8535(18) no .
O3 O5 2.874(3) no .
O3 O6 3.035(3) no .
O3 N1 3.448(2) no .
O3 C7 3.142(3) no .
O3 C8 2.939(3) no .
O4 O7 3.2762(19) no .
O4 N1 3.436(3) no .
O4 C1 3.444(3) no .
O4 C3 2.813(3) no .
O4 C8 3.434(3) no .
O4 C14 2.718(3) no .
O5 O7 2.927(3) no .
O5 C1 2.822(3) no .
O5 C8 2.899(3) no .
O6 O8 3.373(2) no .
O6 O9 3.254(3) no .
O6 C1 2.896(3) no .
O6 C3 3.227(2) no .
O6 C9 3.016(3) no .
O6 C12 2.719(3) no .
O6 C13 3.468(6) no .
O6 C16 3.445(4) no .
O7 O9 3.283(2) no .
O7 C3 3.2890(19) no .
O7 C7 2.608(3) no .
O8 N1 2.781(3) no .
O8 N2 3.348(3) no .
O8 C1 3.552(3) no .
O8 C2 3.350(3) no .
O8 C4 3.024(3) no .
O8 C8 3.556(3) no .
O8 C16 3.066(3) no .
O8 C17 2.873(3) no .
O8 C18 3.041(4) no .
O9 N1 3.595(2) no .
O9 C2 3.139(3) no .
O9 C8 2.962(3) no .
N1 C7 3.163(3) no .
N1 C10 3.551(3) no .
N2 C5 2.741(4) no .
N2 C6 3.321(5) no .
N2 C7 3.265(3) no .
N2 C8 3.582(3) no .
N2 C9 3.277(3) no .
C1 C4 3.416(3) no .
C1 C6 3.113(5) no .
C1 C9 3.254(4) no .
C1 C20 3.546(8) no .
C4 C9 3.033(3) no .
C7 C15 3.598(4) no .
C8 C9 2.831(3) no .
C8 C13 3.201(5) no .
C9 C16 3.026(3) no .
C9 C18 3.004(4) no .
O1 C12 3.326(3) no 1_665
O1 C14 3.168(3) no 1_655
O1 C15 3.592(4) no 1_655
O3 C5 3.360(5) no 2_765
O3 C15 3.543(3) no 2_665
O4 C11 3.315(3) no 2_766
O4 C19 3.539(3) no 1_565
O6 C5 3.143(4) no 2_765
O6 C6 3.470(5) no 2_765
O6 C20 3.312(8) no 2_765
O7 C11 3.368(3) no 2_766
O8 C20 3.060(7) no 2_765
C5 O3 3.360(5) no 2_765
C5 O6 3.143(4) no 2_765
C5 C5 3.493(7) no 2_765
C6 O6 3.470(5) no 2_765
C6 C6 3.376(7) no 2_775
C11 O4 3.315(3) no 2_766
C11 O7 3.368(3) no 2_766
C12 O1 3.326(3) no 1_445
C14 O1 3.168(3) no 1_455
C15 O1 3.592(4) no 1_455
C15 O3 3.543(3) no 2_665
C15 C20 3.491(7) no 2_665
C19 O4 3.539(3) no 1_545
C20 O6 3.312(8) no 2_765
C20 O8 3.060(7) no 2_765
C20 C15 3.491(7) no 2_665
O1 H10A 2.7723 no .
O1 H10B 2.6191 no .
O2 H3 2.5933 no .
O2 H11A 2.4395 no .
O2 H11B 3.2004 no .
O2 H11C 2.6556 no .
O4 H3 2.3640 no .
O4 H14A 2.5295 no .
O4 H14B 2.9058 no .
O5 H15A 2.4997 no .
O5 H15B 2.6268 no .
O5 H15C 3.2278 no .
O6 H12A 2.3264 no .
O6 H12B 3.5296 no .
O6 H13B 3.1750 no .
O6 H16A 3.2845 no .
O6 H16B 2.8451 no .
O7 H3 3.4519 no .
O7 H13A 3.1812 no .
O7 H13B 2.4185 no .
O7 H13C 2.6825 no .
O8 H3 3.1340 no .
O8 H16A 2.4757 no .
O8 H16B 3.4788 no .
O8 H18A 2.4835 no .
O8 H18C 3.3687 no .
O9 H3 2.4425 no .
O9 H16A 2.6763 no .
O9 H16B 2.6229 no .
O9 H16C 3.3022 no .
O9 H18A 2.7110 no .
O9 H18B 3.2908 no .
O9 H18C 2.5704 no .
O9 H19A 2.5025 no .
O9 H19B 2.5046 no .
O9 H19C 3.2106 no .
N2 H3 3.1549 no .
C1 H3 3.1344 no .
C4 H3 2.8213 no .
C4 H10A 2.6932 no .
C4 H10B 2.5714 no .
C7 H3 2.5341 no .
C7 H14A 2.5509 no .
C7 H14B 2.7340 no .
C8 H3 3.1040 no .
C8 H12A 2.4364 no .
C8 H12B 3.1047 no .
C8 H13B 2.9627 no .
C8 H16B 3.3486 no .
C9 H16A 2.7875 no .
C9 H16B 3.2431 no .
C9 H18A 2.8175 no .
C9 H18C 3.1430 no .
C11 H18C 3.4067 no .
C12 H16B 3.3574 no .
C12 H19A 3.3899 no .
C16 H12A 3.5508 no .
C16 H18A 2.6711 no .
C16 H18B 2.7752 no .
C16 H18C 3.3550 no .
C16 H19A 2.6711 no .
C16 H19B 3.3402 no .
C16 H19C 2.7137 no .
C18 H11C 3.2863 no .
C18 H16A 2.7094 no .
C18 H16B 3.3579 no .
C18 H16C 2.7344 no .
C18 H19A 3.3397 no .
C18 H19B 2.6649 no .
C18 H19C 2.7207 no .
C19 H16A 3.3393 no .
C19 H16B 2.6626 no .
C19 H16C 2.7229 no .
C19 H18A 3.3403 no .
C19 H18B 2.6822 no .
C19 H18C 2.7031 no .
H10A H11A 2.4321 no .
H10A H11B 2.2774 no .
H10A H11C 2.8362 no .
H10B H11A 2.8359 no .
H10B H11B 2.4332 no .
H10B H11C 2.2766 no .
H11A H18C 3.3644 no .
H11C H18A 3.0734 no .
H11C H18C 2.6212 no .
H12A H13A 2.1414 no .
H12A H13B 2.3564 no .
H12A H13C 2.7419 no .
H12A H16B 2.6032 no .
H12A H19A 3.2446 no .
H12B H13A 2.3450 no .
H12B H13B 2.7451 no .
H12B H13C 2.1501 no .
H12B H16B 3.5124 no .
H12B H19A 2.8871 no .
H14A H15A 2.8538 no .
H14A H15B 2.3200 no .
H14A H15C 2.4121 no .
H14B H15A 2.4110 no .
H14B H15B 2.8539 no .
H14B H15C 2.3209 no .
H16A H18A 2.4896 no .
H16A H18B 3.0753 no .
H16A H18C 3.5687 no .
H16A H19A 3.5506 no .
H16B H18A 3.5647 no .
H16B H19A 2.4620 no .
H16B H19B 3.5498 no .
H16B H19C 2.9691 no .
H16C H18A 2.9558 no .
H16C H18B 2.6287 no .
H16C H19A 2.9957 no .
H16C H19C 2.5728 no .
H18A H19B 3.5667 no .
H18A H19C 3.5975 no .
H18B H19A 3.5872 no .
H18B H19B 2.9246 no .
H18B H19C 2.5373 no .
H18C H19A 3.5751 no .
H18C H19B 2.4997 no .
H18C H19C 3.0396 no .
O1 H10A 2.8873 no 2_876
O1 H12A 3.5621 no 1_665
O1 H12B 2.3828 no 1_665
O1 H14A 2.5924 no 1_655
O1 H14B 3.0640 no 1_655
O1 H15C 3.1019 no 1_655
O1 H19A 2.9506 no 1_665
O2 H19B 2.7753 no 2_766
O3 H15A 2.8715 no 2_665
O3 H15C 3.3358 no 2_665
O4 H10B 3.1879 no 1_455
O4 H11A 3.0571 no 2_766
O4 H11B 3.4245 no 2_766
O4 H11C 2.9312 no 2_766
O4 H16C 3.2434 no 1_565
O4 H18C 2.8011 no 2_766
O4 H19C 2.6572 no 1_565
O5 H15A 3.5968 no 2_665
O5 H16C 3.3105 no 1_565
O6 H13A 3.1280 no 2_655
O7 H11A 2.9149 no 2_766
O7 H11B 2.9303 no 2_766
O8 H14B 2.6430 no 1_655
O9 H11A 2.9066 no 2_766
N1 H16C 3.3435 no 1_565
N2 H13A 3.4953 no 1_665
N2 H15C 2.9207 no 1_655
N2 H16C 3.0103 no 1_565
C1 H16C 3.1945 no 1_565
C3 H11A 3.4090 no 2_766
C4 H10A 3.4716 no 2_876
C4 H12B 3.4649 no 1_665
C4 H14A 3.2746 no 1_655
C4 H14B 3.1679 no 1_655
C4 H15C 3.5435 no 1_655
C4 H19B 3.3777 no 2_766
C5 H13A 3.3004 no 1_665
C5 H15A 3.3599 no 2_665
C6 H13A 3.1846 no 1_665
C6 H13C 3.4156 no 1_665
C6 H13C 3.5629 no 2_665
C6 H16A 3.4400 no 1_565
C6 H16C 3.4912 no 1_565
C7 H11A 3.4690 no 2_766
C7 H16C 3.1185 no 1_565
C7 H19C 3.4408 no 1_565
C10 H10A 3.1876 no 2_876
C10 H19A 3.5368 no 2_766
C10 H19B 3.2786 no 2_766
C11 H3 3.5776 no 2_766
C11 H11C 3.4000 no 2_866
C11 H12B 3.4635 no 2_766
C11 H18A 3.2695 no 2_866
C11 H19A 3.5807 no 2_766
C12 H11B 3.3405 no 2_766
C12 H15B 3.3157 no 1_545
C12 H15C 3.3454 no 1_545
C13 H15C 3.4699 no 1_545
C14 H10B 3.5700 no 1_455
C14 H16B 3.5154 no 1_565
C14 H19A 3.5888 no 1_565
C15 H12A 3.1053 no 1_565
C15 H13A 3.4327 no 1_565
C15 H13B 3.4964 no 2_665
C16 H14A 3.4573 no 1_545
C18 H10B 3.5333 no 2_866
C18 H11B 3.2166 no 2_866
C18 H19C 3.3207 no 2_756
C19 H10A 3.4415 no 2_766
C19 H11A 3.3774 no 2_766
C19 H14A 3.1659 no 1_545
C19 H18B 3.2709 no 2_756
C20 H13B 3.3558 no 2_665
C20 H13C 3.1582 no 2_665
C20 H14B 3.3647 no 2_665
C20 H15A 2.8772 no 2_665
C20 H15C 3.4094 no 2_665
C20 H16A 3.2265 no 2_765
H3 C11 3.5776 no 2_766
H3 H11A 2.7670 no 2_766
H3 H11C 3.5669 no 2_766
H3 H18C 3.1703 no 2_766
H3 H19B 3.1989 no 2_766
H10A O1 2.8873 no 2_876
H10A C4 3.4716 no 2_876
H10A C10 3.1876 no 2_876
H10A C19 3.4415 no 2_766
H10A H10A 2.3324 no 2_876
H10A H10B 3.4352 no 2_876
H10A H12B 3.5833 no 2_766
H10A H18B 3.5055 no 2_866
H10A H19A 2.9910 no 2_766
H10A H19B 3.0115 no 2_766
H10B O4 3.1879 no 1_655
H10B C14 3.5700 no 1_655
H10B C18 3.5333 no 2_866
H10B H10A 3.4352 no 2_876
H10B H11C 3.2677 no 2_866
H10B H14A 3.0147 no 1_655
H10B H14B 3.2177 no 1_655
H10B H18A 3.4272 no 2_866
H10B H18B 3.2600 no 2_866
H10B H18C 3.3270 no 2_866
H10B H19A 3.3325 no 1_665
H10B H19C 3.1714 no 1_665
H11A O4 3.0571 no 2_766
H11A O7 2.9149 no 2_766
H11A O9 2.9066 no 2_766
H11A C3 3.4090 no 2_766
H11A C7 3.4690 no 2_766
H11A C19 3.3774 no 2_766
H11A H3 2.7670 no 2_766
H11A H12B 3.2970 no 2_766
H11A H19A 3.0094 no 2_766
H11A H19B 2.9979 no 2_766
H11B O4 3.4245 no 2_766
H11B O7 2.9303 no 2_766
H11B C12 3.3405 no 2_766
H11B C18 3.2166 no 2_866
H11B H11C 3.3975 no 2_866
H11B H12B 2.8298 no 2_766
H11B H18A 2.4794 no 2_866
H11B H18B 3.2570 no 2_866
H11B H18C 3.4856 no 2_866
H11C O4 2.9312 no 2_766
H11C C11 3.4000 no 2_866
H11C H3 3.5669 no 2_766
H11C H10B 3.2677 no 2_866
H11C H11B 3.3975 no 2_866
H11C H11C 2.7083 no 2_866
H11C H18A 3.4214 no 2_866
H12A O1 3.5621 no 1_445
H12A C15 3.1053 no 1_545
H12A H13B 3.5472 no 2_655
H12A H14A 3.2979 no 1_545
H12A H15B 2.5040 no 1_545
H12A H15C 2.9338 no 1_545
H12B O1 2.3828 no 1_445
H12B C4 3.4649 no 1_445
H12B C11 3.4635 no 2_766
H12B H10A 3.5833 no 2_766
H12B H11A 3.2970 no 2_766
H12B H11B 2.8298 no 2_766
H12B H14A 3.3074 no 1_545
H12B H15B 3.4199 no 1_545
H12B H15C 3.1488 no 1_545
H13A O6 3.1280 no 2_655
H13A N2 3.4953 no 1_445
H13A C5 3.3004 no 1_445
H13A C6 3.1846 no 1_445
H13A C15 3.4327 no 1_545
H13A H15B 3.2179 no 1_545
H13A H15C 2.7610 no 1_545
H13B C15 3.4964 no 2_665
H13B C20 3.3558 no 2_665
H13B H12A 3.5472 no 2_655
H13B H15A 3.4861 no 2_665
H13B H15B 2.7561 no 2_665
H13C C6 3.4156 no 1_445
H13C C6 3.5629 no 2_665
H13C C20 3.1582 no 2_665
H13C H16A 2.8412 no 1_455
H13C H18A 3.5851 no 1_455
H14A O1 2.5924 no 1_455
H14A C4 3.2746 no 1_455
H14A C16 3.4573 no 1_565
H14A C19 3.1659 no 1_565
H14A H10B 3.0147 no 1_455
H14A H12A 3.2979 no 1_565
H14A H12B 3.3074 no 1_565
H14A H16B 2.9337 no 1_565
H14A H16C 3.2391 no 1_565
H14A H19A 2.6079 no 1_565
H14A H19C 2.8958 no 1_565
H14B O1 3.0640 no 1_455
H14B O8 2.6430 no 1_455
H14B C4 3.1679 no 1_455
H14B C20 3.3647 no 2_665
H14B H10B 3.2177 no 1_455
H15A O3 2.8715 no 2_665
H15A O5 3.5968 no 2_665
H15A C5 3.3599 no 2_665
H15A C20 2.8772 no 2_665
H15A H13B 3.4861 no 2_665
H15A H15A 2.9446 no 2_665
H15B C12 3.3157 no 1_565
H15B H12A 2.5040 no 1_565
H15B H12B 3.4199 no 1_565
H15B H13A 3.2179 no 1_565
H15B H13B 2.7561 no 2_665
H15B H16B 2.9440 no 1_565
H15C O1 3.1019 no 1_455
H15C O3 3.3358 no 2_665
H15C N2 2.9207 no 1_455
H15C C4 3.5435 no 1_455
H15C C12 3.3454 no 1_565
H15C C13 3.4699 no 1_565
H15C C20 3.4094 no 2_665
H15C H12A 2.9338 no 1_565
H15C H12B 3.1488 no 1_565
H15C H13A 2.7610 no 1_565
H16A C6 3.4400 no 1_545
H16A C20 3.2265 no 2_765
H16A H13C 2.8412 no 1_655
H16B C14 3.5154 no 1_545
H16B H14A 2.9337 no 1_545
H16B H15B 2.9440 no 1_545
H16C O4 3.2434 no 1_545
H16C O5 3.3105 no 1_545
H16C N1 3.3435 no 1_545
H16C N2 3.0103 no 1_545
H16C C1 3.1945 no 1_545
H16C C6 3.4912 no 1_545
H16C C7 3.1185 no 1_545
H16C H14A 3.2391 no 1_545
H18A C11 3.2695 no 2_866
H18A H10B 3.4272 no 2_866
H18A H11B 2.4794 no 2_866
H18A H11C 3.4214 no 2_866
H18A H13C 3.5851 no 1_655
H18B C19 3.2709 no 2_756
H18B H10A 3.5055 no 2_866
H18B H10B 3.2600 no 2_866
H18B H11B 3.2570 no 2_866
H18B H19B 2.9435 no 2_756
H18B H19C 2.7073 no 2_756
H18C O4 2.8011 no 2_766
H18C H3 3.1703 no 2_766
H18C H10B 3.3270 no 2_866
H18C H11B 3.4856 no 2_866
H18C H19C 3.0482 no 2_756
H19A O1 2.9506 no 1_445
H19A C10 3.5368 no 2_766
H19A C11 3.5807 no 2_766
H19A C14 3.5888 no 1_545
H19A H10A 2.9910 no 2_766
H19A H10B 3.3325 no 1_445
H19A H11A 3.0094 no 2_766
H19A H14A 2.6079 no 1_545
H19B O2 2.7753 no 2_766
H19B C4 3.3777 no 2_766
H19B C10 3.2786 no 2_766
H19B H3 3.1989 no 2_766
H19B H10A 3.0115 no 2_766
H19B H11A 2.9979 no 2_766
H19B H18B 2.9435 no 2_756
H19C O4 2.6572 no 1_545
H19C C7 3.4408 no 1_545
H19C C18 3.3207 no 2_756
H19C H10B 3.1714 no 1_445
H19C H14A 2.8958 no 1_545
H19C H18B 2.7073 no 2_756
H19C H18C 3.0482 no 2_756
H19C H19C 3.5794 no 2_756

loop_
_geom_torsion_atom_site_label_1
_geom_torsion_atom_site_label_2
_geom_torsion_atom_site_label_3
_geom_torsion_atom_site_label_4
_geom_torsion
_geom_torsion_publ_flag
C4 O2 C10 C11 -170.47(15) no
C10 O2 C4 O1 -7.0(3) no
C10 O2 C4 N1 175.54(16) no
C1 O3 C5 C6 -90.8(3) no
C1 O3 C5 C20 -149.7(3) no
C5 O3 C1 N2 -1.4(4) no
C5 O3 C1 C2 176.0(3) no
C7 O5 C14 C15 165.22(13) no
C14 O5 C7 O4 -3.8(3) no
C14 O5 C7 C2 177.08(12) no
C8 O7 C12 C13 -101.4(3) no
C12 O7 C8 O6 -1.1(3) no
C12 O7 C8 C2 -178.40(16) no
C9 O9 C17 C16 -62.64(18) no
C9 O9 C17 C18 61.4(2) no
C9 O9 C17 C19 179.28(12) no
C17 O9 C9 O8 0.4(3) no
C17 O9 C9 C3 179.85(12) no
N2 N1 C3 C2 -23.2(2) no
N2 N1 C3 C9 97.41(18) no
C3 N1 N2 C1 13.9(3) no
N2 N1 C4 O1 15.4(3) no
N2 N1 C4 O2 -167.17(15) no
C4 N1 N2 C1 168.28(16) no
C3 N1 C4 O1 166.66(18) no
C3 N1 C4 O2 -15.9(3) no
C4 N1 C3 C2 -176.08(17) no
C4 N1 C3 C9 -55.4(3) no
N1 N2 C1 O3 -179.9(2) no
N1 N2 C1 C2 2.6(3) no
O3 C1 C2 C3 166.00(19) no
O3 C1 C2 C7 -77.9(3) no
O3 C1 C2 C8 44.9(3) no
N2 C1 C2 C3 -16.3(3) no
N2 C1 C2 C7 99.7(2) no
N2 C1 C2 C8 -137.38(19) no
C1 C2 C3 N1 21.49(17) no
C1 C2 C3 C9 -97.36(16) no
C1 C2 C7 O4 -119.73(17) no
C1 C2 C7 O5 59.43(15) no
C1 C2 C8 O6 32.6(3) no
C1 C2 C8 O7 -150.07(17) no
C3 C2 C7 O4 -11.1(3) no
C3 C2 C7 O5 168.10(12) no
C7 C2 C3 N1 -93.39(15) no
C7 C2 C3 C9 147.76(13) no
C3 C2 C8 O6 -80.1(3) no
C3 C2 C8 O7 97.22(19) no
C8 C2 C3 N1 142.24(15) no
C8 C2 C3 C9 23.4(2) no
C7 C2 C8 O6 155.06(18) no
C7 C2 C8 O7 -27.6(2) no
C8 C2 C7 O4 115.43(17) no
C8 C2 C7 O5 -65.41(18) no
N1 C3 C9 O8 -17.6(3) no
N1 C3 C9 O9 162.92(12) no
C2 C3 C9 O8 95.28(18) no
C2 C3 C9 O9 -84.24(17) no
O3 C5 C6 C20 -99.8(3) no
O3 C5 C20 C6 105.3(4) no
C6 C5 C20 C6 0.0(3) no
C20 C5 C6 C20 0.0(4) no
C5 C6 C20 C5 -0.00(15) no
